data_7116724
loop_
_publ_author_name
'Rong, Weifeng'
'He, Dongliang'
'Wang, Meiyan'
'Mou, Zehuai'
'Cheng, Jianhua'
'Yao, Changguang'
'Li, Shihui'
'Trifonov, Alexander A.'
'Lyubov, Dmitrii M.'
'Cui, Dongmei'

_publ_section_title
;
 Neutral binuclear rare-earth metal complexes with four \m2-bridging hydrides
;
_journal_coden_ASTM CHCOFS
_journal_issue 24
_journal_name_full
;
 Chemical Communications (Cambridge, United Kingdom)
;
_journal_page_first 5063
_journal_page_last 5065
_journal_paper_doi 10.1039/c4cc07262f
_journal_volume 51
_journal_year 2015
_chemical_formula_sum 'C48 H56 Lu N3 P2'
_chemical_formula_weight 911.87
_space_group_IT_number 23
_symmetry_cell_setting orthorhombic
_symmetry_space_group_name_Hall 'I 2 2'
_symmetry_space_group_name_H-M 'I 2 2 2'
_atom_sites_solution_hydrogens geom
_atom_sites_solution_primary direct
_atom_sites_solution_secondary difmap
_audit_creation_method SHELXL-97
_audit_update_record
;
2014-08-19 deposited with the CCDC.
2015-02-11 downloaded from the CCDC.
;
_cell_angle_alpha 90.00
_cell_angle_beta 90.00
_cell_angle_gamma 90.00
_cell_formula_units_Z 4
_cell_length_a 13.164(2)
_cell_length_b 18.573(3)
_cell_length_c 19.615(3)
_cell_measurement_reflns_used 1291
_cell_measurement_temperature 293(2)
_cell_measurement_theta_max 15.54
_cell_measurement_theta_min 2.19
_cell_volume 4795.8(13)
_computing_cell_refinement 'Bruker SMART'
_computing_data_collection 'Bruker SMART'
_computing_data_reduction 'Bruker SAINT'
_computing_molecular_graphics 'Bruker SHELXTL'
_computing_publication_material 'Bruker SHELXTL'
_computing_structure_refinement 'SHELXL-97 (Sheldrick, 1997)'
_computing_structure_solution 'SHELXS-97 (Sheldrick, 1990)'
_diffrn_ambient_temperature 293(2)
_diffrn_measured_fraction_theta_full 0.994
_diffrn_measured_fraction_theta_max 0.994
_diffrn_measurement_device_type 'Bruker APEX CCD area detector'
_diffrn_measurement_method 'phi and omega scans'
_diffrn_radiation_monochromator graphite
_diffrn_radiation_source 'fine-focus sealed tube'
_diffrn_radiation_type MoK\a
_diffrn_radiation_wavelength 0.71073
_diffrn_reflns_av_R_equivalents 0.1187
_diffrn_reflns_av_sigmaI/netI 0.1357
_diffrn_reflns_limit_h_max 15
_diffrn_reflns_limit_h_min -13
_diffrn_reflns_limit_k_max 22
_diffrn_reflns_limit_k_min -22
_diffrn_reflns_limit_l_max 23
_diffrn_reflns_limit_l_min -23
_diffrn_reflns_number 13567
_diffrn_reflns_theta_full 25.11
_diffrn_reflns_theta_max 25.11
_diffrn_reflns_theta_min 1.51
_exptl_absorpt_coefficient_mu 2.157
_exptl_absorpt_correction_T_max 0.7973
_exptl_absorpt_correction_T_min 0.6722
_exptl_absorpt_correction_type multi-scan
_exptl_absorpt_process_details SADABS
_exptl_crystal_colour colorless
_exptl_crystal_density_diffrn 1.263
_exptl_crystal_density_method 'not measured'
_exptl_crystal_description block
_exptl_crystal_F_000 1864
_exptl_crystal_size_max 0.20
_exptl_crystal_size_mid 0.15
_exptl_crystal_size_min 0.11
_platon_squeeze_details
;
;
_refine_diff_density_max 2.929
_refine_diff_density_min -2.176
_refine_diff_density_rms 0.175
_refine_ls_abs_structure_details 'Flack H D (1983), Acta Cryst. A39, 876-881'
_refine_ls_abs_structure_Flack 0.40(4)
_refine_ls_extinction_method none
_refine_ls_goodness_of_fit_ref 1.053
_refine_ls_hydrogen_treatment constr
_refine_ls_matrix_type full
_refine_ls_number_parameters 245
_refine_ls_number_reflns 4256
_refine_ls_number_restraints 62
_refine_ls_restrained_S_all 1.051
_refine_ls_R_factor_all 0.1568
_refine_ls_R_factor_gt 0.1179
_refine_ls_shift/su_max 0.021
_refine_ls_shift/su_mean 0.002
_refine_ls_structure_factor_coef Fsqd
_refine_ls_weighting_details 'calc w=1/[\s^2^(Fo^2^)+(0.1202P)^2^+92.5974P] where P=(Fo^2^+2Fc^2^)/3'
_refine_ls_weighting_scheme calc
_refine_ls_wR_factor_gt 0.2619
_refine_ls_wR_factor_ref 0.2889
_reflns_number_gt 2862
_reflns_number_total 4256
_reflns_threshold_expression >2sigma(I)
_cod_data_source_file c4cc07262f2-1c.cif
_cod_data_source_block x226
_cod_original_sg_symbol_H-M I222
_cod_database_code 7116724

loop_
_symmetry_equiv_pos_as_xyz
'x, y, z'
'-x, -y, z'
'-x, y, -z'
'x, -y, -z'
'x+1/2, y+1/2, z+1/2'
'-x+1/2, -y+1/2, z+1/2'
'-x+1/2, y+1/2, -z+1/2'
'x+1/2, -y+1/2, -z+1/2'

loop_
_atom_site_label
_atom_site_type_symbol
_atom_site_fract_x
_atom_site_fract_y
_atom_site_fract_z
_atom_site_U_iso_or_equiv
_atom_site_adp_type
_atom_site_occupancy
_atom_site_symmetry_multiplicity
_atom_site_calc_flag
_atom_site_refinement_flags
Lu1 Lu 1.0000 0.58356(7) 1.0000 0.1056(9) Uani 1 2 d S
H1 H 0.9251 0.5018 1.0503 0.06(4) Uiso 1 1 d R
P1 P 0.9092(3) 0.7201(2) 0.9482(2) 0.0360(9) Uani 1 1 d .
N1 N 1.0000 0.7185(8) 1.0000 0.038(2) Uani 1 2 d SU
N2 N 0.9097(10) 0.6398(7) 0.9166(7) 0.038(2) Uani 1 1 d U
C1 C 0.9234(12) 0.7905(8) 0.8868(7) 0.033(3) Uani 1 1 d U
C2 C 1.003(3) 0.8403(11) 0.8903(9) 0.082(7) Uani 1 1 d .
H2 H 1.0489 0.8354 0.9263 0.099 Uiso 1 1 calc R
C3 C 1.0209(13) 0.8957(8) 0.8453(8) 0.045(4) Uani 1 1 d U
H3 H 1.0766 0.9262 0.8486 0.054 Uiso 1 1 calc R
C4 C 0.9451(15) 0.9022(11) 0.7928(10) 0.064(6) Uani 1 1 d .
H4 H 0.9494 0.9397 0.7615 0.077 Uiso 1 1 calc R
C5 C 0.8683(19) 0.8550(13) 0.7882(11) 0.081(7) Uani 1 1 d .
H5 H 0.8231 0.8604 0.7522 0.098 Uiso 1 1 calc R
C6 C 0.8517(16) 0.7996(11) 0.8327(10) 0.060(6) Uani 1 1 d .
H6 H 0.7961 0.7691 0.8280 0.072 Uiso 1 1 calc R
C7 C 0.7977(15) 0.7418(11) 0.9959(12) 0.067(6) Uani 1 1 d .
C8 C 0.739(2) 0.7992(11) 0.990(2) 0.122(13) Uani 1 1 d .
H8 H 0.7588 0.8349 0.9593 0.147 Uiso 1 1 calc R
C9 C 0.646(3) 0.809(2) 1.029(2) 0.139(13) Uani 1 1 d U
H9 H 0.6036 0.8480 1.0193 0.167 Uiso 1 1 calc R
C10 C 0.622(4) 0.764(2) 1.076(2) 0.175(19) Uani 1 1 d U
H10 H 0.5673 0.7736 1.1042 0.210 Uiso 1 1 calc R
C11 C 0.672(3) 0.705(2) 1.0854(17) 0.114(10) Uani 1 1 d U
H11 H 0.6489 0.6717 1.1169 0.137 Uiso 1 1 calc R
C12 C 0.7662(17) 0.6917(16) 1.0462(14) 0.093(8) Uani 1 1 d .
H12 H 0.8044 0.6505 1.0546 0.111 Uiso 1 1 calc R
C13 C 0.8703(13) 0.6243(9) 0.8509(7) 0.040(4) Uani 1 1 d .
C14 C 0.7689(13) 0.6029(9) 0.8420(8) 0.046(4) Uani 1 1 d .
C15 C 0.7325(15) 0.5926(13) 0.7763(8) 0.067(6) Uani 1 1 d .
H15 H 0.6659 0.5769 0.7710 0.081 Uiso 1 1 calc R
C16 C 0.7876(14) 0.6040(10) 0.7209(10) 0.053(5) Uani 1 1 d U
H16 H 0.7586 0.6007 0.6778 0.064 Uiso 1 1 calc R
C17 C 0.8892(17) 0.6209(12) 0.7284(8) 0.069(6) Uani 1 1 d .
H17 H 0.9307 0.6249 0.6902 0.083 Uiso 1 1 calc R
C18 C 0.9276(12) 0.6314(9) 0.7903(8) 0.039(4) Uani 1 1 d U
C19 C 0.6952(15) 0.5857(13) 0.9024(10) 0.065(5) Uani 1 1 d U
H19 H 0.7328 0.5933 0.9449 0.077 Uiso 1 1 calc R
C20 C 0.661(2) 0.5108(18) 0.9016(12) 0.092(8) Uani 1 1 d .
H20A H 0.7190 0.4795 0.9053 0.138 Uiso 1 1 calc R
H20B H 0.6261 0.5012 0.8597 0.138 Uiso 1 1 calc R
H20C H 0.6162 0.5026 0.9394 0.138 Uiso 1 1 calc R
C21 C 0.6058(17) 0.6389(17) 0.9017(14) 0.097(8) Uani 1 1 d U
H21A H 0.5697 0.6359 0.9442 0.146 Uiso 1 1 calc R
H21B H 0.5607 0.6272 0.8649 0.146 Uiso 1 1 calc R
H21C H 0.6311 0.6870 0.8957 0.146 Uiso 1 1 calc R
C22 C 1.0392(11) 0.6491(9) 0.8022(10) 0.044(4) Uani 1 1 d .
H22 H 1.0465 0.6683 0.8485 0.053 Uiso 1 1 calc R
C23 C 1.0797(13) 0.7075(11) 0.7502(11) 0.066(6) Uani 1 1 d U
H23A H 1.0427 0.7516 0.7563 0.098 Uiso 1 1 calc R
H23B H 1.0703 0.6904 0.7044 0.098 Uiso 1 1 calc R
H23C H 1.1506 0.7159 0.7583 0.098 Uiso 1 1 calc R
C24 C 1.1067(15) 0.5791(13) 0.7960(15) 0.090(8) Uani 1 1 d .
H24A H 1.1243 0.5713 0.7491 0.135 Uiso 1 1 calc R
H24B H 1.0693 0.5384 0.8128 0.135 Uiso 1 1 calc R
H24C H 1.1675 0.5850 0.8225 0.135 Uiso 1 1 calc R

loop_
_atom_site_aniso_label
_atom_site_aniso_U_11
_atom_site_aniso_U_22
_atom_site_aniso_U_33
_atom_site_aniso_U_23
_atom_site_aniso_U_13
_atom_site_aniso_U_12
Lu1 0.1774(19) 0.0493(6) 0.0901(10) 0.000 -0.0987(11) 0.000
P1 0.026(2) 0.041(2) 0.041(2) -0.0085(18) -0.0156(17) -0.0014(18)
N1 0.028(5) 0.040(4) 0.046(5) 0.000 -0.009(4) 0.000
N2 0.028(5) 0.040(4) 0.046(5) 0.000 -0.009(4) 0.000
C1 0.027(7) 0.044(7) 0.028(6) -0.014(5) -0.011(5) -0.001(6)
C2 0.121(19) 0.086(14) 0.041(10) 0.009(9) -0.006(13) 0.046(18)
C3 0.026(8) 0.050(7) 0.059(7) -0.006(6) -0.002(6) 0.002(6)
C4 0.068(14) 0.065(13) 0.060(11) 0.009(10) -0.007(10) -0.034(10)
C5 0.099(18) 0.096(17) 0.049(12) 0.029(12) -0.014(12) -0.032(15)
C6 0.058(13) 0.066(13) 0.055(12) 0.010(9) -0.030(10) -0.031(10)
C7 0.077(14) 0.072(12) 0.051(11) -0.026(13) 0.028(12) -0.027(11)
C8 0.12(2) 0.051(12) 0.20(4) -0.008(19) 0.11(2) 0.001(13)
C9 0.139(15) 0.130(15) 0.147(16) -0.002(9) 0.016(10) 0.001(10)
C10 0.22(5) 0.12(3) 0.18(4) -0.03(2) 0.11(4) 0.03(2)
C11 0.120(13) 0.116(12) 0.107(13) 0.002(9) 0.013(9) -0.021(9)
C12 0.039(13) 0.12(2) 0.12(2) -0.035(18) -0.020(13) -0.012(13)
C13 0.047(11) 0.049(9) 0.025(8) -0.013(7) -0.014(7) 0.015(8)
C14 0.034(10) 0.054(11) 0.048(10) 0.009(8) -0.004(7) -0.007(8)
C15 0.061(14) 0.114(18) 0.027(8) -0.001(11) 0.003(8) 0.012(14)
C16 0.040(8) 0.069(9) 0.052(8) -0.001(7) -0.009(6) -0.004(7)
C17 0.087(17) 0.098(16) 0.022(9) 0.019(9) -0.004(9) 0.013(12)
C18 0.033(7) 0.042(7) 0.041(7) -0.009(6) -0.002(6) -0.022(6)
C19 0.062(8) 0.076(9) 0.056(8) 0.003(8) 0.007(7) -0.006(7)
C20 0.12(2) 0.08(2) 0.073(14) 0.012(14) 0.031(15) -0.015(17)
C21 0.049(14) 0.15(2) 0.098(19) -0.035(18) 0.008(13) 0.003(12)
C22 0.018(9) 0.044(9) 0.071(11) 0.000(9) 0.014(8) 0.009(7)
C23 0.018(9) 0.079(12) 0.099(13) -0.006(10) 0.023(9) 0.006(8)
C24 0.032(12) 0.073(15) 0.17(2) 0.009(18) 0.013(13) -0.003(12)

loop_
_atom_type_symbol
_atom_type_description
_atom_type_scat_dispersion_real
_atom_type_scat_dispersion_imag
_atom_type_scat_source
C C 0.0033 0.0016 'International Tables Vol C Tables 4.2.6.8 and 6.1.1.4'
H H 0.0000 0.0000 'International Tables Vol C Tables 4.2.6.8 and 6.1.1.4'
N N 0.0061 0.0033 'International Tables Vol C Tables 4.2.6.8 and 6.1.1.4'
P P 0.1023 0.0942 'International Tables Vol C Tables 4.2.6.8 and 6.1.1.4'
Lu Lu -0.4720 5.8584 'International Tables Vol C Tables 4.2.6.8 and 6.1.1.4'

loop_
_geom_angle_atom_site_label_1
_geom_angle_atom_site_label_2
_geom_angle_atom_site_label_3
_geom_angle
_geom_angle_site_symmetry_1
_geom_angle_site_symmetry_3
N2 Lu1 N2 125.3(7) 3_757 .
N2 Lu1 N1 62.7(3) 3_757 .
N2 Lu1 N1 62.7(3) . .
N2 Lu1 P1 32.4(3) 3_757 3_757
N2 Lu1 P1 93.6(3) . 3_757
N1 Lu1 P1 31.73(7) . 3_757
N2 Lu1 Lu1 117.3(3) 3_757 2_765
N2 Lu1 Lu1 117.3(3) . 2_765
N1 Lu1 Lu1 180.0 . 2_765
P1 Lu1 Lu1 148.27(7) 3_757 2_765
N2 Lu1 H1 104.1 3_757 .
N2 Lu1 H1 115.6 . .
N1 Lu1 H1 137.4 . .
P1 Lu1 H1 130.9 3_757 .
Lu1 Lu1 H1 42.6 2_765 .
N1 P1 N2 103.2(7) . .
N1 P1 C1 111.8(7) . .
N2 P1 C1 114.6(7) . .
N1 P1 C7 106.9(8) . .
N2 P1 C7 114.4(8) . .
C1 P1 C7 105.9(9) . .
P1 N1 P1 177.8(11) 3_757 .
P1 N1 Lu1 91.1(6) 3_757 .
P1 N1 Lu1 91.1(6) . .
C13 N2 P1 122.4(11) . .
C13 N2 Lu1 138.6(10) . .
P1 N2 Lu1 98.6(6) . .
C2 C1 C6 117.0(16) . .
C2 C1 P1 121.8(12) . .
C6 C1 P1 121.1(12) . .
C3 C2 C1 126(2) . .
C3 C2 H2 117.0 . .
C1 C2 H2 117.0 . .
C2 C3 C4 114.1(19) . .
C2 C3 H3 123.0 . .
C4 C3 H3 123.0 . .
C5 C4 C3 120.9(18) . .
C5 C4 H4 119.5 . .
C3 C4 H4 119.5 . .
C4 C5 C6 125(2) . .
C4 C5 H5 117.6 . .
C6 C5 H5 117.6 . .
C5 C6 C1 117.2(17) . .
C5 C6 H6 121.4 . .
C1 C6 H6 121.4 . .
C8 C7 C12 115(2) . .
C8 C7 P1 128(2) . .
C12 C7 P1 117.2(19) . .
C7 C8 C9 123(3) . .
C7 C8 H8 118.5 . .
C9 C8 H8 118.5 . .
C10 C9 C8 120(4) . .
C10 C9 H9 120.2 . .
C8 C9 H9 120.2 . .
C9 C10 C11 122(4) . .
C9 C10 H10 118.9 . .
C11 C10 H10 118.8 . .
C12 C11 C10 120(4) . .
C12 C11 H11 120.0 . .
C10 C11 H11 120.0 . .
C11 C12 C7 119(3) . .
C11 C12 H12 120.3 . .
C7 C12 H12 120.2 . .
C14 C13 C18 115.4(13) . .
C14 C13 N2 121.3(15) . .
C18 C13 N2 123.3(15) . .
C15 C14 C13 118.9(16) . .
C15 C14 C19 117.4(16) . .
C13 C14 C19 123.6(14) . .
C16 C15 C14 123.4(19) . .
C16 C15 H15 118.3 . .
C14 C15 H15 118.3 . .
C15 C16 C17 118.6(17) . .
C15 C16 H16 120.7 . .
C17 C16 H16 120.7 . .
C18 C17 C16 119.9(18) . .
C18 C17 H17 120.0 . .
C16 C17 H17 120.0 . .
C17 C18 C13 123.4(16) . .
C17 C18 C22 122.5(17) . .
C13 C18 C22 114.0(14) . .
C20 C19 C21 112(2) . .
C20 C19 C14 112.2(18) . .
C21 C19 C14 109.7(18) . .
C20 C19 H19 107.5 . .
C21 C19 H19 107.5 . .
C14 C19 H19 107.5 . .
C19 C20 H20A 109.5 . .
C19 C20 H20B 109.5 . .
H20A C20 H20B 109.5 . .
C19 C20 H20C 109.5 . .
H20A C20 H20C 109.5 . .
H20B C20 H20C 109.5 . .
C19 C21 H21A 109.5 . .
C19 C21 H21B 109.5 . .
H21A C21 H21B 109.5 . .
C19 C21 H21C 109.5 . .
H21A C21 H21C 109.5 . .
H21B C21 H21C 109.5 . .
C18 C22 C23 112.0(14) . .
C18 C22 C24 110.7(16) . .
C23 C22 C24 109.0(15) . .
C18 C22 H22 108.3 . .
C23 C22 H22 108.3 . .
C24 C22 H22 108.3 . .
C22 C23 H23A 109.5 . .
C22 C23 H23B 109.5 . .
H23A C23 H23B 109.5 . .
C22 C23 H23C 109.5 . .
H23A C23 H23C 109.5 . .
H23B C23 H23C 109.5 . .
C22 C24 H24A 109.5 . .
C22 C24 H24B 109.5 . .
H24A C24 H24B 109.5 . .
C22 C24 H24C 109.5 . .
H24A C24 H24C 109.5 . .
H24B C24 H24C 109.5 . .

loop_
_geom_bond_atom_site_label_1
_geom_bond_atom_site_label_2
_geom_bond_distance
_geom_bond_site_symmetry_2
Lu1 N2 2.276(12) 3_757
Lu1 N2 2.276(12) .
Lu1 N1 2.507(15) .
Lu1 P1 2.982(4) 3_757
Lu1 Lu1 3.104(3) 2_765
Lu1 H1 2.0622 .
P1 N1 1.569(4) .
P1 N2 1.615(13) .
P1 C1 1.787(17) .
P1 C7 1.79(2) .
N1 P1 1.569(4) 3_757
N2 C13 1.419(18) .
C1 C2 1.40(3) .
C1 C6 1.43(2) .
C2 C3 1.37(2) .
C2 H2 0.9300 .
C3 C4 1.44(2) .
C3 H3 0.9300 .
C4 C5 1.34(3) .
C4 H4 0.9300 .
C5 C6 1.37(3) .
C5 H5 0.9300 .
C6 H6 0.9300 .
C7 C8 1.32(3) .
C7 C12 1.42(4) .
C8 C9 1.46(4) .
C8 H8 0.9300 .
C9 C10 1.30(5) .
C9 H9 0.9300 .
C10 C11 1.28(5) .
C10 H10 0.9300 .
C11 C12 1.48(4) .
C11 H11 0.9300 .
C12 H12 0.9300 .
C13 C14 1.40(2) .
C13 C18 1.41(2) .
C14 C15 1.39(2) .
C14 C19 1.56(2) .
C15 C16 1.33(3) .
C15 H15 0.9300 .
C16 C17 1.38(3) .
C16 H16 0.9300 .
C17 C18 1.33(2) .
C17 H17 0.9300 .
C18 C22 1.52(2) .
C19 C20 1.46(4) .
C19 C21 1.54(3) .
C19 H19 0.9800 .
C20 H20A 0.9600 .
C20 H20B 0.9600 .
C20 H20C 0.9600 .
C21 H21A 0.9600 .
C21 H21B 0.9600 .
C21 H21C 0.9600 .
C22 C23 1.58(3) .
C22 C24 1.58(3) .
C22 H22 0.9800 .
C23 H23A 0.9600 .
C23 H23B 0.9600 .
C23 H23C 0.9600 .
C24 H24A 0.9600 .
C24 H24B 0.9600 .
C24 H24C 0.9600 .

loop_
_platon_squeeze_void_nr
_platon_squeeze_void_average_x
_platon_squeeze_void_average_y
_platon_squeeze_void_average_z
_platon_squeeze_void_volume
_platon_squeeze_void_count_electrons
_platon_squeeze_void_content
1 -0.014 0.000 0.000 361 111 ' '
2 -0.007 0.500 0.500 361 111 ' '
